data_2102967
loop_
_publ_author_name
'Podsiad\/lo, Marcin'
'Katrusiak, Andrzej'

_publ_section_title
;
 Isobaric and isochoric freezing of CH~2~BrCl and isostructural
 relations between CH~2~Cl~2~, CH~2~Br~2~ and CH~2~BrCl
;
_journal_coeditor_code AV5094
_journal_issue 6
_journal_name_full 'Acta Crystallographica Section B'
_journal_page_first 903
_journal_page_last 911
_journal_paper_doi 10.1107/S0108768107044618
_journal_volume 63
_journal_year 2007
_chemical_formula_moiety 'C1 H2 Br1 Cl1'
_chemical_formula_sum 'C H2 Br Cl'
_chemical_formula_weight 129.39
_chemical_melting_point 185
_chemical_name_common bromochloromethane
_chemical_name_systematic
;
bromochloromethane
;
_space_group_IT_number 60
_symmetry_cell_setting orthorhombic
_symmetry_space_group_name_Hall '-P 2n 2ab'
_symmetry_space_group_name_H-M 'P b c n'
_atom_sites_solution_hydrogens geom
_atom_sites_solution_primary direct
_atom_sites_solution_secondary difmap
_audit_creation_method SHELXL-97
_cell_angle_alpha 90.00
_cell_angle_beta 90.00
_cell_angle_gamma 90.00
_cell_formula_units_Z 4
_cell_length_a 3.9929(8)
_cell_length_b 7.9351(16)
_cell_length_c 9.6808(19)
_cell_measurement_reflns_used 1548
_cell_measurement_temperature 295(2)
_cell_measurement_theta_max 29.63
_cell_measurement_theta_min 5.14
_cell_volume 306.73(11)
_computing_cell_refinement 'CrysAlisRED (Oxford Diffraction, 2004)'
_computing_data_collection 'CrysAlisCCD (Oxford Diffraction, 2004)'
_computing_data_reduction 'CrysAlisRED (Oxford Diffraction, 2004); REDSHABS (Katrusiak, A.  2003)'
_computing_molecular_graphics 'X-seed 2.0'
_computing_publication_material 'SHELXL--97 (Sheldrick, 1997)'
_computing_structure_refinement 'SHELXL--97 (Sheldrick, 1997)'
_computing_structure_solution 'SHELXS--97 (Sheldrick, 1997)'
_diffrn_ambient_temperature 295(2)
_diffrn_measured_fraction_theta_full 0.674
_diffrn_measured_fraction_theta_max 0.674
_diffrn_measurement_device_type 'KM-4 CCD'
_diffrn_measurement_method '\f- and \w-scans'
_diffrn_radiation_monochromator graphite
_diffrn_radiation_source 'fine-focus sealed tube'
_diffrn_radiation_type MoK\a
_diffrn_radiation_wavelength 0.71073
_diffrn_reflns_av_R_equivalents 0.0571
_diffrn_reflns_av_sigmaI/netI 0.0236
_diffrn_reflns_limit_h_max 3
_diffrn_reflns_limit_h_min -3
_diffrn_reflns_limit_k_max 10
_diffrn_reflns_limit_k_min -10
_diffrn_reflns_limit_l_max 12
_diffrn_reflns_limit_l_min -12
_diffrn_reflns_number 2283
_diffrn_reflns_theta_full 29.63
_diffrn_reflns_theta_max 29.63
_diffrn_reflns_theta_min 5.14
_diffrn_standards_decay_% 0
_diffrn_standards_interval_count 0
_diffrn_standards_number 0
_exptl_absorpt_coefficient_mu 13.942
_exptl_absorpt_correction_T_max 0.31
_exptl_absorpt_correction_T_min 0.13
_exptl_absorpt_correction_type numerical
_exptl_absorpt_process_details
;
 Correction for absorption of the diamond-anvil cell and the sample
 were made using program REDSHABS (Katrusiak, A. (2003) REDSHABS. Adam
 Mickiewicz University Pozna\'n; Katrusiak, A. (2004) Z. Kristallogr.
 219, 461-467).
;
_exptl_crystal_colour colourless
_exptl_crystal_density_diffrn 2.802
_exptl_crystal_density_method 'not measured'
_exptl_crystal_description cylinder
_exptl_crystal_F_000 240
_exptl_crystal_size_max 0.38
_exptl_crystal_size_mid 0.38
_exptl_crystal_size_min 0.08
_refine_diff_density_max 0.345
_refine_diff_density_min -0.337
_refine_ls_extinction_coef 0.005(2)
_refine_ls_extinction_expression Fc^*^=kFc[1+0.001xFc^2^\l^3^/sin(2\q)]^-1/4^
_refine_ls_extinction_method SHELXL
_refine_ls_goodness_of_fit_ref 1.199
_refine_ls_hydrogen_treatment mixed
_refine_ls_matrix_type full
_refine_ls_number_parameters 25
_refine_ls_number_reflns 295
_refine_ls_number_restraints 2
_refine_ls_restrained_S_all 1.195
_refine_ls_R_factor_all 0.0342
_refine_ls_R_factor_gt 0.0288
_refine_ls_shift/su_max 0.000
_refine_ls_shift/su_mean 0.000
_refine_ls_structure_factor_coef Fsqd
_refine_ls_weighting_details 'calc w=1/[\s^2^(Fo^2^)+(0.0310P)^2^+0.0922P] where P=(Fo^2^+2Fc^2^)/3'
_refine_ls_weighting_scheme calc
_refine_ls_wR_factor_gt 0.0622
_refine_ls_wR_factor_ref 0.0646
_reflns_number_gt 271
_reflns_number_total 295
_reflns_threshold_expression >2sigma(I)
_cod_data_source_file av5094.cif
_cod_data_source_block cbm_1.72GPa
_cod_database_code 2102967
_cod_database_fobs_code 2102967

loop_
_symmetry_equiv_pos_as_xyz
'x, y, z'
'-x+1/2, -y+1/2, z+1/2'
'-x, y, -z+1/2'
'x+1/2, -y+1/2, -z'
'-x, -y, -z'
'x-1/2, y-1/2, -z-1/2'
'x, -y, z-1/2'
'-x-1/2, y-1/2, z'

loop_
_atom_site_type_symbol
_atom_site_label
_atom_site_fract_x
_atom_site_fract_y
_atom_site_fract_z
_atom_site_U_iso_or_equiv
_atom_site_adp_type
_atom_site_calc_flag
_atom_site_refinement_flags
_atom_site_occupancy
Cl Cl1 0.19596(12) 0.84967(6) 0.38649(5) 0.034(3) Uani d P 0.50
Br Br1 0.19596(12) 0.84967(6) 0.38649(5) 0.0377(17) Uani d PD 0.50
C C1 0.0000 0.98034(8) 0.2500 0.0353(14) Uani d SD 1
H H1 -0.166(3) 1.0547(16) 0.2907(3) 0.042 Uiso d D 1

loop_
_atom_site_aniso_label
_atom_site_aniso_U_11
_atom_site_aniso_U_22
_atom_site_aniso_U_33
_atom_site_aniso_U_12
_atom_site_aniso_U_13
_atom_site_aniso_U_23
Cl1 0.048(9) 0.027(4) 0.027(4) 0.002(3) 0.016(4) -0.004(3)
Br1 0.038(4) 0.044(2) 0.032(2) 0.0114(16) -0.0010(17) 0.0061(13)
C1 0.036(5) 0.028(2) 0.042(2) 0.000 -0.003(2) 0.000

loop_
_atom_type_symbol
_atom_type_description
_atom_type_scat_dispersion_real
_atom_type_scat_dispersion_imag
_atom_type_scat_source
C C 0.0033 0.0016 'International Tables Vol C Tables 4.2.6.8 and 6.1.1.4'
H H 0.0000 0.0000 'International Tables Vol C Tables 4.2.6.8 and 6.1.1.4'
Cl Cl 0.1484 0.1585 'International Tables Vol C Tables 4.2.6.8 and 6.1.1.4'
Br Br -0.2901 2.4595 'International Tables Vol C Tables 4.2.6.8 and 6.1.1.4'

loop_
_geom_angle_atom_site_label_1
_geom_angle_atom_site_label_2
_geom_angle_atom_site_label_3
_geom_angle_site_symmetry_1
_geom_angle_site_symmetry_3
_geom_angle
Br1 C1 Cl1 3 3 0.00(3)
Br1 C1 Cl1 3 . 111.94(5)
Cl1 C1 Cl1 3 . 111.94(5)
Br1 C1 Br1 3 . 111.94(5)
Cl1 C1 Br1 3 . 111.94(5)
Cl1 C1 Br1 . . 0.00(3)
Br1 C1 H1 3 . 110.0(9)
Cl1 C1 H1 3 . 110.0(9)
Cl1 C1 H1 . . 109.82(4)
Br1 C1 H1 . . 109.82(4)

loop_
_geom_bond_atom_site_label_1
_geom_bond_atom_site_label_2
_geom_bond_site_symmetry_2
_geom_bond_distance
Cl1 C1 . 1.8529(6)
Br1 C1 . 1.8529(6)
C1 Br1 3 1.8529(6)
C1 Cl1 3 1.8529(6)
C1 H1 . 0.97000(13)
